data_1521766
loop_
_publ_author_name
'Pitschke, W.'
'Koumoto, K.'

_publ_section_title
;
 Powder diffraction data and Rietveld refinement for Y-doped (Zn O)5In2 O3
;
_journal_name_full 'Powder Diffraction'
_journal_page_first 213
_journal_page_last 218
_journal_volume 14
_journal_year 1999
_chemical_formula_sum 'In1.6 O8 Y0.42 Zn4.98'
_chemical_name_systematic '(In0.58 Y0.42) (Zn0.83 In0.17)6 O8'
_space_group_IT_number 166
_symmetry_space_group_name_Hall '-R 3 2"'
_symmetry_space_group_name_H-M 'R -3 m :H'
_cell_angle_alpha 90
_cell_angle_beta 90
_cell_angle_gamma 120
_cell_formula_units_Z 3
_cell_length_a 3.3505
_cell_length_b 3.3505
_cell_length_c 57.863
_cell_volume 562.537
_citation_journal_id_ASTM PODIE2
_cod_data_source_file Pitschke_PODIE2_1999_686.cif
_cod_data_source_block In1.6O8Y0.42Zn4.98
_cod_original_cell_volume 562.5367
_cod_database_code 1521766

loop_
_symmetry_equiv_pos_as_xyz
x,y,z
-y,x-y,z
-x+y,-x,z
y,x,-z
-x,-x+y,-z
x-y,-y,-z
-x,-y,-z
y,-x+y,-z
x-y,x,-z
-y,-x,z
x,x-y,z
-x+y,y,z
x+2/3,y+1/3,z+1/3
-y+2/3,x-y+1/3,z+1/3
-x+y+2/3,-x+1/3,z+1/3
y+2/3,x+1/3,-z+1/3
-x+2/3,-x+y+1/3,-z+1/3
x-y+2/3,-y+1/3,-z+1/3
-x+2/3,-y+1/3,-z+1/3
y+2/3,-x+y+1/3,-z+1/3
x-y+2/3,x+1/3,-z+1/3
-y+2/3,-x+1/3,z+1/3
x+2/3,x-y+1/3,z+1/3
-x+y+2/3,y+1/3,z+1/3
x+1/3,y+2/3,z+2/3
-y+1/3,x-y+2/3,z+2/3
-x+y+1/3,-x+2/3,z+2/3
y+1/3,x+2/3,-z+2/3
-x+1/3,-x+y+2/3,-z+2/3
x-y+1/3,-y+2/3,-z+2/3
-x+1/3,-y+2/3,-z+2/3
y+1/3,-x+y+2/3,-z+2/3
x-y+1/3,x+2/3,-z+2/3
-y+1/3,-x+2/3,z+2/3
x+1/3,x-y+2/3,z+2/3
-x+y+1/3,y+2/3,z+2/3

loop_
_atom_site_label
_atom_site_type_symbol
_atom_site_fract_x
_atom_site_fract_y
_atom_site_fract_z
_atom_site_occupancy
_atom_site_U_iso_or_equiv
In1 In+3 0 0 0 0.58 0.0
In3 In+3 0 0 0.0989 0.17 0.0
O1 O-2 0 0 0.1456 1 0.0
O3 O-2 0 0 0.0614 1 0.0
Zn1 Zn+2 0 0 0.1893 0.83 0.0
Zn2 Zn+2 0 0 0.0989 0.83 0.0
Y1 Y+3 0 0 0 0.42 0.0
O4 O-2 0 0 0.3169 1 0.0
Zn3 Zn+2 0 0 0.2798 0.83 0.0
O2 O-2 0 0 0.2301 1 0.0
In2 In+3 0 0 0.1893 0.17 0.0
In4 In+3 0 0 0.2798 0.17 0.0
